data_2217827
loop_
_publ_author_name
'Zhu, Hong-Yuan'
'Wu, Zhou'
'Jiang, Shende'

_publ_section_title
;
 <i>N</i>,4-Dimethyl-<i>N</i>-(4-nitrobenzyl)benzenesulfonamide
;
_journal_coeditor_code SJ2454
_journal_issue 3
_journal_name_full 'Acta Crystallographica Section E'
_journal_page_first o596
_journal_paper_doi 10.1107/S1600536808000330
_journal_volume 64
_journal_year 2008
_chemical_formula_moiety 'C15 H16 N2 O4 S'
_chemical_formula_sum 'C15 H16 N2 O4 S'
_chemical_formula_weight 320.36
_chemical_melting_point .403E-305
_chemical_name_systematic
;
<i>N</i>,4-Dimethyl-<i>N</i>-(4-nitrobenzyl)benzenesulfonamide
;
_space_group_IT_number 14
_symmetry_cell_setting monoclinic
_symmetry_space_group_name_Hall '-P 2ybc'
_symmetry_space_group_name_H-M 'P 1 21/c 1'
_atom_sites_solution_hydrogens geom
_atom_sites_solution_primary direct
_atom_sites_solution_secondary difmap
_audit_creation_method SHELXL-97
_cell_angle_alpha 90.00
_cell_angle_beta 100.03(3)
_cell_angle_gamma 90.00
_cell_formula_units_Z 4
_cell_length_a 9.5694(19)
_cell_length_b 6.1335(12)
_cell_length_c 26.126(5)
_cell_measurement_reflns_used 3609
_cell_measurement_temperature 113(2)
_cell_measurement_theta_max 27.904
_cell_measurement_theta_min 2.161
_cell_volume 1510.0(5)
_computing_cell_refinement 'CrystalClear (Rigaku, 2003)'
_computing_data_collection 'CrystalClear (Rigaku, 2003)'
_computing_data_reduction 'CrystalClear (Rigaku, 2003)'
_computing_molecular_graphics 'SHELXTL (Bruker, 1997)'
_computing_publication_material 'SHELXTL (Bruker, 1997)'
_computing_structure_refinement 'SHELXL97 (Sheldrick, 2008)'
_computing_structure_solution 'SHELXS97 (Sheldrick, 2008)'
_diffrn_ambient_temperature 113(2)
_diffrn_detector_area_resol_mean 7.31
_diffrn_measured_fraction_theta_full 0.998
_diffrn_measured_fraction_theta_max 0.998
_diffrn_measurement_device_type 'Rigaku Saturn'
_diffrn_measurement_method '\w scans'
_diffrn_radiation_monochromator graphite
_diffrn_radiation_source 'fine-focus sealed tube'
_diffrn_radiation_type MoK\a
_diffrn_radiation_wavelength 0.71073
_diffrn_reflns_av_R_equivalents 0.0571
_diffrn_reflns_av_sigmaI/netI 0.0500
_diffrn_reflns_limit_h_max 11
_diffrn_reflns_limit_h_min -11
_diffrn_reflns_limit_k_max 7
_diffrn_reflns_limit_k_min -6
_diffrn_reflns_limit_l_max 26
_diffrn_reflns_limit_l_min -31
_diffrn_reflns_number 8935
_diffrn_reflns_theta_full 25.00
_diffrn_reflns_theta_max 25.00
_diffrn_reflns_theta_min 2.16
_diffrn_standards_number 0
_exptl_absorpt_coefficient_mu 0.234
_exptl_absorpt_correction_T_max 0.977
_exptl_absorpt_correction_T_min 0.955
_exptl_absorpt_correction_type multi-scan
_exptl_absorpt_process_details '(CrystalClear; Rigaku, 2003)'
_exptl_crystal_colour colorless
_exptl_crystal_density_diffrn 1.409
_exptl_crystal_density_method 'not measured'
_exptl_crystal_description block
_exptl_crystal_F_000 672
_exptl_crystal_size_max 0.20
_exptl_crystal_size_mid 0.18
_exptl_crystal_size_min 0.10
_refine_diff_density_max 0.356
_refine_diff_density_min -0.450
_refine_ls_extinction_method none
_refine_ls_goodness_of_fit_ref 1.100
_refine_ls_hydrogen_treatment constr
_refine_ls_matrix_type full
_refine_ls_number_parameters 201
_refine_ls_number_reflns 2661
_refine_ls_number_restraints 0
_refine_ls_restrained_S_all 1.100
_refine_ls_R_factor_all 0.0724
_refine_ls_R_factor_gt 0.0569
_refine_ls_shift/su_max 0.001
_refine_ls_shift/su_mean <0.001
_refine_ls_structure_factor_coef Fsqd
_refine_ls_weighting_details 'calc w=1/[\s^2^(Fo^2^)+(0.0454P)^2^+1.1085P] where P=(Fo^2^+2Fc^2^)/3'
_refine_ls_weighting_scheme calc
_refine_ls_wR_factor_gt 0.1148
_refine_ls_wR_factor_ref 0.1232
_reflns_number_gt 2188
_reflns_number_total 2661
_reflns_threshold_expression I>2\s(I)
_cod_data_source_file sj2454.cif
_cod_data_source_block I
_cod_depositor_comments
;
The following automatic conversions were performed:
'_symmetry_cell_setting' value 'Monoclinic' changed to 'monoclinic'
according to '/home/saulius/struct/CIF-dictionaries/cif_core.dic'
dictionary named 'cif_core.dic' version 2.4.1 from 2010-06-29.

Automatic conversion script
Id: cif_fix_enum 1527 2010-12-29 10:47:43Z saulius 

The following automatic conversions were performed:

'_symmetry_cell_setting' value 'Monoclinic' changed to 'monoclinic'
according to /home/saulius/struct/CIF-dictionaries/cif_core.dic
dictionary named 'cif_core.dic' version 2.4.1 from 2010-06-29.

Automatic conversion script
Id: cif_fix_values 1715 2011-07-08 13:25:40Z adriana 
;
_cod_original_sg_symbol_H-M 'P 21/c'
_cod_database_code 2217827
_cod_database_fobs_code 2217827

loop_
_symmetry_equiv_pos_as_xyz
'x, y, z'
'-x, y+1/2, -z+1/2'
'-x, -y, -z'
'x, -y-1/2, z-1/2'

loop_
_atom_site_type_symbol
_atom_site_label
_atom_site_fract_x
_atom_site_fract_y
_atom_site_fract_z
_atom_site_U_iso_or_equiv
_atom_site_adp_type
_atom_site_calc_flag
_atom_site_refinement_flags
_atom_site_occupancy
S S1 0.12405(8) 0.46188(11) 0.13266(3) 0.0293(2) Uani d . 1
O O1 0.0775(3) 0.6688(3) 0.14746(9) 0.0531(7) Uani d . 1
O O2 0.2167(2) 0.4497(4) 0.09498(8) 0.0445(6) Uani d . 1
O O3 -0.5173(2) -0.0352(3) -0.10469(8) 0.0334(5) Uani d . 1
O O4 -0.5383(2) -0.3199(3) -0.05751(8) 0.0329(5) Uani d . 1
N N1 -0.0187(2) 0.3232(3) 0.10887(9) 0.0221(5) Uani d . 1
N N2 -0.4801(2) -0.1489(4) -0.06589(9) 0.0259(5) Uani d . 1
C C1 0.2079(3) 0.3328(4) 0.19015(11) 0.0210(6) Uani d . 1
C C2 0.2046(3) 0.4289(5) 0.23762(12) 0.0316(7) Uani d . 1
H H2 0.1530 0.5601 0.2395 0.038 Uiso calc R 1
C C3 0.2765(3) 0.3336(5) 0.28224(12) 0.0311(7) Uani d . 1
H H3 0.2738 0.4004 0.3149 0.037 Uiso calc R 1
C C4 0.3529(3) 0.1419(4) 0.28053(11) 0.0251(6) Uani d . 1
C C5 0.3516(3) 0.0458(4) 0.23231(12) 0.0285(7) Uani d . 1
H H5 0.4007 -0.0878 0.2304 0.034 Uiso calc R 1
C C6 0.2809(3) 0.1393(4) 0.18703(11) 0.0264(6) Uani d . 1
H H6 0.2823 0.0723 0.1543 0.032 Uiso calc R 1
C C7 0.4382(3) 0.0457(5) 0.32894(12) 0.0364(8) Uani d . 1
H H7A 0.5367 0.0959 0.3327 0.055 Uiso calc R 1
H H7B 0.4356 -0.1137 0.3265 0.055 Uiso calc R 1
H H7C 0.3981 0.0922 0.3592 0.055 Uiso calc R 1
C C8 -0.1208(3) 0.2999(7) 0.14427(14) 0.0496(10) Uani d . 1
H H8A -0.2139 0.2607 0.1244 0.074 Uiso calc R 1
H H8B -0.1282 0.4381 0.1624 0.074 Uiso calc R 1
H H8C -0.0886 0.1852 0.1697 0.074 Uiso calc R 1
C C9 0.0035(3) 0.1211(4) 0.08077(12) 0.0282(7) Uani d . 1
H H9A 0.0301 0.0020 0.1062 0.034 Uiso calc R 1
H H9B 0.0831 0.1428 0.0616 0.034 Uiso calc R 1
C C10 -0.1269(3) 0.0558(4) 0.04315(11) 0.0222(6) Uani d . 1
C C11 -0.1885(3) -0.1471(4) 0.04786(11) 0.0259(6) Uani d . 1
H H11 -0.1499 -0.2403 0.0758 0.031 Uiso calc R 1
C C12 -0.3050(3) -0.2153(4) 0.01256(11) 0.0235(6) Uani d . 1
H H12 -0.3473 -0.3534 0.0159 0.028 Uiso calc R 1
C C13 -0.3577(3) -0.0763(4) -0.02765(11) 0.0215(6) Uani d . 1
C C14 -0.2999(3) 0.1272(4) -0.03363(11) 0.0231(6) Uani d . 1
H H14 -0.3386 0.2195 -0.0617 0.028 Uiso calc R 1
C C15 -0.1842(3) 0.1921(4) 0.00249(11) 0.0223(6) Uani d . 1
H H15 -0.1435 0.3317 -0.0006 0.027 Uiso calc R 1

loop_
_atom_site_aniso_label
_atom_site_aniso_U_11
_atom_site_aniso_U_22
_atom_site_aniso_U_33
_atom_site_aniso_U_12
_atom_site_aniso_U_13
_atom_site_aniso_U_23
S1 0.0358(4) 0.0223(4) 0.0238(4) -0.0080(3) -0.0117(3) 0.0051(3)
O1 0.0816(18) 0.0182(11) 0.0437(16) 0.0046(10) -0.0330(13) -0.0008(9)
O2 0.0393(12) 0.0675(16) 0.0242(13) -0.0274(11) -0.0015(10) 0.0159(11)
O3 0.0316(11) 0.0426(12) 0.0224(12) -0.0005(9) -0.0054(9) 0.0013(9)
O4 0.0290(11) 0.0425(12) 0.0269(12) -0.0163(9) 0.0041(9) -0.0049(9)
N1 0.0191(11) 0.0236(12) 0.0210(14) -0.0015(9) -0.0036(10) -0.0023(9)
N2 0.0232(12) 0.0347(14) 0.0199(14) -0.0022(10) 0.0039(10) -0.0082(11)
C1 0.0172(13) 0.0232(14) 0.0192(15) -0.0034(10) -0.0060(11) 0.0046(11)
C2 0.0344(16) 0.0269(15) 0.0291(18) 0.0094(12) -0.0067(14) -0.0033(12)
C3 0.0319(16) 0.0401(17) 0.0188(17) 0.0110(13) -0.0027(13) -0.0033(13)
C4 0.0195(13) 0.0292(15) 0.0257(17) -0.0019(11) 0.0018(12) 0.0074(12)
C5 0.0241(14) 0.0258(15) 0.0344(19) 0.0062(11) 0.0023(13) 0.0022(13)
C6 0.0255(14) 0.0321(15) 0.0212(16) 0.0008(12) 0.0034(12) -0.0032(12)
C7 0.0321(16) 0.0421(18) 0.032(2) 0.0049(13) -0.0044(14) 0.0127(14)
C8 0.0212(16) 0.093(3) 0.034(2) -0.0083(17) 0.0030(15) -0.0152(19)
C9 0.0248(15) 0.0227(14) 0.0340(19) 0.0016(11) -0.0039(13) -0.0031(12)
C10 0.0193(13) 0.0219(14) 0.0238(16) 0.0008(11) -0.0006(12) -0.0048(11)
C11 0.0250(14) 0.0254(14) 0.0252(17) 0.0027(11) -0.0015(12) 0.0026(12)
C12 0.0225(14) 0.0229(14) 0.0255(17) -0.0025(11) 0.0051(12) -0.0025(11)
C13 0.0172(13) 0.0271(14) 0.0197(16) -0.0013(10) 0.0016(11) -0.0069(11)
C14 0.0219(14) 0.0267(14) 0.0202(16) 0.0007(11) 0.0025(12) 0.0023(11)
C15 0.0212(14) 0.0194(13) 0.0259(17) -0.0024(10) 0.0033(12) -0.0015(11)

loop_
_atom_type_symbol
_atom_type_description
_atom_type_scat_dispersion_real
_atom_type_scat_dispersion_imag
_atom_type_scat_source
C C 0.0033 0.0016 'International Tables Vol C Tables 4.2.6.8 and 6.1.1.4'
H H 0.0000 0.0000 'International Tables Vol C Tables 4.2.6.8 and 6.1.1.4'
N N 0.0061 0.0033 'International Tables Vol C Tables 4.2.6.8 and 6.1.1.4'
O O 0.0106 0.0060 'International Tables Vol C Tables 4.2.6.8 and 6.1.1.4'
S S 0.1246 0.1234 'International Tables Vol C Tables 4.2.6.8 and 6.1.1.4'

loop_
_geom_angle_atom_site_label_1
_geom_angle_atom_site_label_2
_geom_angle_atom_site_label_3
_geom_angle
O1 S1 O2 119.53(15)
O1 S1 N1 106.68(13)
O2 S1 N1 106.66(13)
O1 S1 C1 106.68(14)
O2 S1 C1 108.47(13)
N1 S1 C1 108.43(12)
C8 N1 C9 113.7(2)
C8 N1 S1 114.5(2)
C9 N1 S1 116.25(17)
O4 N2 O3 123.8(2)
O4 N2 C13 118.1(2)
O3 N2 C13 118.0(2)
C2 C1 C6 120.6(3)
C2 C1 S1 119.8(2)
C6 C1 S1 119.6(2)
C3 C2 C1 119.6(3)
C3 C2 H2 120.2
C1 C2 H2 120.2
C2 C3 C4 121.3(3)
C2 C3 H3 119.3
C4 C3 H3 119.3
C5 C4 C3 117.8(3)
C5 C4 C7 121.0(3)
C3 C4 C7 121.2(3)
C6 C5 C4 121.7(3)
C6 C5 H5 119.1
C4 C5 H5 119.1
C5 C6 C1 118.8(3)
C5 C6 H6 120.6
C1 C6 H6 120.6
C4 C7 H7A 109.5
C4 C7 H7B 109.5
H7A C7 H7B 109.5
C4 C7 H7C 109.5
H7A C7 H7C 109.5
H7B C7 H7C 109.5
N1 C8 H8A 109.5
N1 C8 H8B 109.5
H8A C8 H8B 109.5
N1 C8 H8C 109.5
H8A C8 H8C 109.5
H8B C8 H8C 109.5
N1 C9 C10 112.0(2)
N1 C9 H9A 109.2
C10 C9 H9A 109.2
N1 C9 H9B 109.2
C10 C9 H9B 109.2
H9A C9 H9B 107.9
C15 C10 C11 119.3(2)
C15 C10 C9 120.9(2)
C11 C10 C9 119.8(2)
C12 C11 C10 121.1(3)
C12 C11 H11 119.5
C10 C11 H11 119.5
C13 C12 C11 117.9(2)
C13 C12 H12 121.1
C11 C12 H12 121.1
C12 C13 C14 122.9(2)
C12 C13 N2 118.3(2)
C14 C13 N2 118.9(2)
C15 C14 C13 118.1(3)
C15 C14 H14 121.0
C13 C14 H14 121.0
C14 C15 C10 120.8(2)
C14 C15 H15 119.6
C10 C15 H15 119.6

loop_
_geom_bond_atom_site_label_1
_geom_bond_atom_site_label_2
_geom_bond_distance
S1 O1 1.421(2)
S1 O2 1.437(2)
S1 N1 1.637(2)
S1 C1 1.762(3)
O3 N2 1.231(3)
O4 N2 1.225(3)
N1 C8 1.464(4)
N1 C9 1.475(3)
N2 C13 1.470(3)
C1 C2 1.378(4)
C1 C6 1.387(4)
C2 C3 1.376(4)
C2 H2 0.9500
C3 C4 1.390(4)
C3 H3 0.9500
C4 C5 1.389(4)
C4 C7 1.502(4)
C5 C6 1.381(4)
C5 H5 0.9500
C6 H6 0.9500
C7 H7A 0.9800
C7 H7B 0.9800
C7 H7C 0.9800
C8 H8A 0.9800
C8 H8B 0.9800
C8 H8C 0.9800
C9 C10 1.502(4)
C9 H9A 0.9900
C9 H9B 0.9900
C10 C15 1.387(4)
C10 C11 1.392(4)
C11 C12 1.382(4)
C11 H11 0.9500
C12 C13 1.379(4)
C12 H12 0.9500
C13 C14 1.385(4)
C14 C15 1.382(4)
C14 H14 0.9500
C15 H15 0.9500

loop_
_geom_hbond_atom_site_label_D
_geom_hbond_atom_site_label_H
_geom_hbond_atom_site_label_A
_geom_hbond_site_symmetry_A
_geom_hbond_distance_DH
_geom_hbond_distance_HA
_geom_hbond_distance_DA
_geom_hbond_angle_DHA
C9 H9A O1 1_545 0.99 2.32 3.287(4) 165.7

loop_
_geom_torsion_atom_site_label_1
_geom_torsion_atom_site_label_2
_geom_torsion_atom_site_label_3
_geom_torsion_atom_site_label_4
_geom_torsion
O1 S1 N1 C8 -56.7(3)
O2 S1 N1 C8 174.5(2)
C1 S1 N1 C8 57.9(2)
O1 S1 N1 C9 167.4(2)
O2 S1 N1 C9 38.6(2)
C1 S1 N1 C9 -78.0(2)
O1 S1 C1 C2 6.3(3)
O2 S1 C1 C2 136.2(2)
N1 S1 C1 C2 -108.3(2)
O1 S1 C1 C6 -171.4(2)
O2 S1 C1 C6 -41.4(2)
N1 S1 C1 C6 74.0(2)
C6 C1 C2 C3 1.1(4)
S1 C1 C2 C3 -176.6(2)
C1 C2 C3 C4 0.1(5)
C2 C3 C4 C5 -1.6(4)
C2 C3 C4 C7 176.3(3)
C3 C4 C5 C6 2.0(4)
C7 C4 C5 C6 -175.9(3)
C4 C5 C6 C1 -0.9(4)
C2 C1 C6 C5 -0.7(4)
S1 C1 C6 C5 177.0(2)
C8 N1 C9 C10 66.9(3)
S1 N1 C9 C10 -156.8(2)
N1 C9 C10 C15 60.7(3)
N1 C9 C10 C11 -121.6(3)
C15 C10 C11 C12 0.5(4)
C9 C10 C11 C12 -177.3(3)
C10 C11 C12 C13 0.3(4)
C11 C12 C13 C14 -0.6(4)
C11 C12 C13 N2 179.0(2)
O4 N2 C13 C12 7.1(4)
O3 N2 C13 C12 -172.3(2)
O4 N2 C13 C14 -173.3(2)
O3 N2 C13 C14 7.3(4)
C12 C13 C14 C15 0.0(4)
N2 C13 C14 C15 -179.5(2)
C13 C14 C15 C10 0.8(4)
C11 C10 C15 C14 -1.0(4)
C9 C10 C15 C14 176.7(2)

loop_
_cod_related_entry_id
_cod_related_entry_database
_cod_related_entry_code
1 ChemSpider 21118787
